data_4349803
loop_
_publ_author_name
'Lin, Xiaoling'
'Liu, Beibei'
'Huang, Hui'
'Shi, Chunfeng'
'Liu, Yang'
'Kang, Zhenhui'

_publ_section_title
;
 One-step synthesis of ZnS-N/C nanocomposites derived from Zn-based chiral
 metal--organic frameworks with highly efficient photocatalytic activity
 for the selective oxidation of cis-cyclooctene
;
_journal_issue 3
_journal_name_full 'Inorganic Chemistry Frontiers'
_journal_page_first 723
_journal_paper_doi 10.1039/C7QI00693D
_journal_volume 5
_journal_year 2018
_chemical_formula_moiety 'C20 H17 Cl2 N3 O4 S Zn'
_chemical_formula_sum 'C20 H17 Cl2 N3 O4 S Zn'
_chemical_formula_weight 531.70
_space_group_IT_number 5
_space_group_name_Hall 'C 2y'
_space_group_name_H-M_alt 'C 1 2 1'
_symmetry_cell_setting monoclinic
_symmetry_space_group_name_H-M 'C 1 2 1'
_atom_sites_solution_hydrogens geom
_atom_sites_solution_primary direct
_atom_sites_solution_secondary difmap
_audit_creation_method SHELXL-97
_audit_update_record
;
2015-12-11 deposited with the CCDC.
2018-01-22 downloaded from the CCDC.
;
_cell_angle_alpha 90.00
_cell_angle_beta 125.0040(10)
_cell_angle_gamma 90.00
_cell_formula_units_Z 4
_cell_length_a 17.3808(10)
_cell_length_b 10.3874(6)
_cell_length_c 14.2015(13)
_cell_measurement_reflns_used 4218
_cell_measurement_temperature 296(2)
_cell_measurement_theta_max 27.396
_cell_measurement_theta_min 2.418
_cell_volume 2100.2(3)
_computing_cell_refinement 'Bruker SMART'
_computing_data_collection 'Bruker SMART'
_computing_data_reduction 'Bruker SMART'
_computing_molecular_graphics 'Bruker SHELXTL'
_computing_publication_material 'Bruker SHELXTL'
_computing_structure_refinement 'SHELXL-97 (Sheldrick, 1997)'
_computing_structure_solution 'SHELXS-97 (Sheldrick, 1990)'
_diffrn_ambient_temperature 296(2)
_diffrn_measured_fraction_theta_full 0.990
_diffrn_measured_fraction_theta_max 0.990
_diffrn_measurement_device_type 'Bruker APEX-II CCD'
_diffrn_measurement_method '\f and \w scans'
_diffrn_radiation_monochromator graphite
_diffrn_radiation_source 'fine-focus sealed tube'
_diffrn_radiation_type MoK\a
_diffrn_radiation_wavelength 0.71073
_diffrn_reflns_av_R_equivalents 0.0153
_diffrn_reflns_av_sigmaI/netI 0.0411
_diffrn_reflns_limit_h_max 16
_diffrn_reflns_limit_h_min -20
_diffrn_reflns_limit_k_max 11
_diffrn_reflns_limit_k_min -12
_diffrn_reflns_limit_l_max 16
_diffrn_reflns_limit_l_min -15
_diffrn_reflns_number 5503
_diffrn_reflns_theta_full 25.01
_diffrn_reflns_theta_max 25.01
_diffrn_reflns_theta_min 2.35
_exptl_absorpt_coefficient_mu 1.557
_exptl_absorpt_correction_T_max 0.8351
_exptl_absorpt_correction_T_min 0.7669
_exptl_absorpt_correction_type multi-scan
_exptl_absorpt_process_details '(SADABS; Sheldrick, 2003)'
_exptl_crystal_colour Pink
_exptl_crystal_density_diffrn 1.682
_exptl_crystal_density_method 'not measured'
_exptl_crystal_description Block
_exptl_crystal_F_000 1080
_exptl_crystal_size_max 0.18
_exptl_crystal_size_mid 0.15
_exptl_crystal_size_min 0.12
_refine_diff_density_max 0.184
_refine_diff_density_min -0.250
_refine_diff_density_rms 0.038
_refine_ls_abs_structure_details 'Flack H D (1983), Acta Cryst. A39, 876-881'
_refine_ls_abs_structure_Flack 0.008(7)
_refine_ls_extinction_method none
_refine_ls_goodness_of_fit_ref 0.989
_refine_ls_hydrogen_treatment mixed
_refine_ls_matrix_type full
_refine_ls_number_parameters 280
_refine_ls_number_reflns 3084
_refine_ls_number_restraints 1
_refine_ls_restrained_S_all 0.989
_refine_ls_R_factor_all 0.0199
_refine_ls_R_factor_gt 0.0189
_refine_ls_shift/su_max 0.001
_refine_ls_shift/su_mean 0.000
_refine_ls_structure_factor_coef Fsqd
_refine_ls_weighting_details 'calc w=1/[\s^2^(Fo^2^)+(0.0153P)^2^+0.0000P] where P=(Fo^2^+2Fc^2^)/3'
_refine_ls_weighting_scheme calc
_refine_ls_wR_factor_gt 0.0457
_refine_ls_wR_factor_ref 0.0461
_reflns_number_gt 2970
_reflns_number_total 3084
_reflns_threshold_expression >2sigma(I)
_cod_data_source_file c7qi00693d2.cif
_cod_data_source_block D-1
_cod_original_sg_symbol_H-M C2
_cod_database_code 4349803

loop_
_symmetry_equiv_pos_as_xyz
'x, y, z'
'-x, y, -z'
'x+1/2, y+1/2, z'
'-x+1/2, y+1/2, -z'

loop_
_atom_site_label
_atom_site_type_symbol
_atom_site_fract_x
_atom_site_fract_y
_atom_site_fract_z
_atom_site_U_iso_or_equiv
_atom_site_adp_type
_atom_site_occupancy
_atom_site_symmetry_multiplicity
_atom_site_calc_flag
_atom_site_refinement_flags
Zn1 Zn 0.372649(16) -0.14958(2) 0.170057(19) 0.03014(7) Uani 1 1 d .
S1 S 0.54350(4) -0.03373(5) 0.18095(5) 0.03152(13) Uani 1 1 d .
Cl1 Cl 0.47027(6) 0.56425(6) 0.09708(7) 0.05277(18) Uani 1 1 d .
Cl2 Cl 0.71327(4) 0.17956(7) 0.28294(6) 0.05105(17) Uani 1 1 d .
O1 O 0.28498(14) 0.4531(2) 0.02558(18) 0.0610(6) Uani 1 1 d .
O2 O 0.25215(12) 0.27232(17) -0.07084(15) 0.0460(4) Uani 1 1 d .
O3 O 0.60193(12) -0.07020(17) 0.14341(16) 0.0454(4) Uani 1 1 d .
O4 O 0.58305(12) -0.04648(18) 0.30215(15) 0.0442(4) Uani 1 1 d .
N1 N 0.44612(14) -0.10175(19) 0.11158(17) 0.0343(4) Uani 1 1 d .
H1A H 0.4226 -0.1199 0.0409 0.041 Uiso 1 1 calc R
N2 N 0.35089(13) -0.01333(19) 0.25851(17) 0.0345(4) Uani 1 1 d .
N3 N 0.56581(13) 0.69928(17) 0.71357(16) 0.0307(4) Uani 1 1 d .
C1 C 0.41105(15) 0.3137(2) 0.07179(18) 0.0312(5) Uani 1 1 d .
C2 C 0.48550(17) 0.3996(2) 0.1173(2) 0.0335(5) Uani 1 1 d .
C3 C 0.57772(15) 0.3558(3) 0.17980(19) 0.0384(5) Uani 1 1 d .
H3A H 0.6269 0.4142 0.2085 0.046 Uiso 1 1 calc R
C4 C 0.59631(15) 0.2256(2) 0.19927(19) 0.0329(5) Uani 1 1 d .
C5 C 0.52317(15) 0.1362(2) 0.15403(19) 0.0303(5) Uani 1 1 d .
C6 C 0.43183(16) 0.1823(2) 0.08917(19) 0.0306(5) Uani 1 1 d .
H6A H 0.3825 0.1236 0.0560 0.037 Uiso 1 1 calc R
C7 C 0.30903(14) 0.3523(3) 0.00509(17) 0.0350(5) Uani 1 1 d .
C8 C 0.37781(18) -0.0379(3) 0.3656(2) 0.0422(6) Uani 1 1 d .
H8A H 0.4158 -0.1092 0.4031 0.051 Uiso 1 1 calc R
C9 C 0.35228(19) 0.0366(2) 0.4236(2) 0.0427(6) Uani 1 1 d .
H9A H 0.3734 0.0158 0.4985 0.051 Uiso 1 1 calc R
C10 C 0.29517(16) 0.1423(2) 0.3701(2) 0.0349(5) Uani 1 1 d .
C11 C 0.26784(18) 0.1694(2) 0.2594(2) 0.0416(6) Uani 1 1 d .
H11A H 0.2302 0.2406 0.2206 0.050 Uiso 1 1 calc R
C12 C 0.29659(18) 0.0907(2) 0.2069(2) 0.0404(6) Uani 1 1 d .
H12A H 0.2776 0.1105 0.1326 0.048 Uiso 1 1 calc R
C13 C 0.26378(18) 0.2253(3) 0.4297(3) 0.0447(6) Uani 1 1 d .
H13A H 0.2762 0.1799 0.4968 0.054 Uiso 1 1 calc R
H13B H 0.1965 0.2387 0.3781 0.054 Uiso 1 1 calc R
C14 C 0.31257(16) 0.3557(3) 0.4671(2) 0.0444(6) Uani 1 1 d .
H14A H 0.2977 0.4028 0.3995 0.053 Uiso 1 1 calc R
H14B H 0.2883 0.4046 0.5029 0.053 Uiso 1 1 calc R
C15 C 0.41861(15) 0.3452(3) 0.55066(19) 0.0384(5) Uani 1 1 d .
H15A H 0.4327 0.2893 0.6134 0.046 Uiso 1 1 calc R
H15B H 0.4429 0.3041 0.5114 0.046 Uiso 1 1 calc R
C16 C 0.47030(16) 0.4707(2) 0.60092(19) 0.0315(5) Uani 1 1 d .
C17 C 0.56563(16) 0.4716(2) 0.6882(2) 0.0326(5) Uani 1 1 d .
H17A H 0.5994 0.3950 0.7106 0.039 Uiso 1 1 calc R
C18 C 0.61044(16) 0.5847(2) 0.74159(19) 0.0310(5) Uani 1 1 d .
H18A H 0.6744 0.5823 0.7997 0.037 Uiso 1 1 calc R
C19 C 0.47429(16) 0.6991(2) 0.6255(2) 0.0350(5) Uani 1 1 d .
H19A H 0.4423 0.7771 0.6024 0.042 Uiso 1 1 calc R
C20 C 0.42580(17) 0.5894(2) 0.5681(2) 0.0373(5) Uani 1 1 d .
H20A H 0.3628 0.5947 0.5070 0.045 Uiso 1 1 calc R

loop_
_atom_site_aniso_label
_atom_site_aniso_U_11
_atom_site_aniso_U_22
_atom_site_aniso_U_33
_atom_site_aniso_U_23
_atom_site_aniso_U_13
_atom_site_aniso_U_12
Zn1 0.02981(13) 0.02708(12) 0.03001(12) -0.00200(12) 0.01510(10) -0.00055(12)
S1 0.0287(3) 0.0332(3) 0.0321(3) 0.0044(2) 0.0171(2) 0.0050(2)
Cl1 0.0782(5) 0.0322(3) 0.0718(5) 0.0043(3) 0.0570(4) 0.0014(3)
Cl2 0.0262(3) 0.0659(4) 0.0544(4) 0.0049(3) 0.0193(3) -0.0004(3)
O1 0.0468(11) 0.0591(13) 0.0510(12) -0.0165(10) 0.0128(9) 0.0158(10)
O2 0.0319(9) 0.0381(10) 0.0470(11) -0.0076(8) 0.0103(8) 0.0038(7)
O3 0.0405(10) 0.0490(11) 0.0579(12) 0.0016(8) 0.0347(9) 0.0104(8)
O4 0.0428(10) 0.0483(10) 0.0323(9) 0.0090(8) 0.0162(7) 0.0007(8)
N1 0.0367(10) 0.0343(10) 0.0324(10) -0.0032(8) 0.0201(8) -0.0024(8)
N2 0.0345(10) 0.0315(10) 0.0340(10) -0.0036(8) 0.0176(8) 0.0022(8)
N3 0.0332(10) 0.0292(10) 0.0307(10) -0.0014(8) 0.0190(8) -0.0032(8)
C1 0.0342(12) 0.0353(13) 0.0254(10) 0.0009(8) 0.0178(9) 0.0035(9)
C2 0.0427(13) 0.0324(11) 0.0341(12) 0.0008(9) 0.0270(10) -0.0009(10)
C3 0.0374(12) 0.0416(13) 0.0422(12) -0.0051(13) 0.0264(10) -0.0126(13)
C4 0.0243(11) 0.0458(14) 0.0301(11) 0.0012(10) 0.0164(9) 0.0002(10)
C5 0.0298(12) 0.0362(12) 0.0279(12) 0.0017(10) 0.0182(10) 0.0018(10)
C6 0.0281(11) 0.0337(12) 0.0285(11) 0.0006(9) 0.0153(9) 0.0007(9)
C7 0.0356(11) 0.0360(11) 0.0286(10) 0.0027(12) 0.0156(9) 0.0087(13)
C8 0.0483(14) 0.0372(13) 0.0350(13) 0.0037(11) 0.0203(11) 0.0118(11)
C9 0.0516(15) 0.0419(14) 0.0315(12) -0.0011(11) 0.0220(11) 0.0046(12)
C10 0.0307(12) 0.0276(11) 0.0461(14) -0.0106(10) 0.0218(11) -0.0079(10)
C11 0.0419(14) 0.0334(13) 0.0425(14) 0.0008(11) 0.0201(11) 0.0065(11)
C12 0.0474(15) 0.0337(13) 0.0356(12) 0.0014(10) 0.0212(11) 0.0048(11)
C13 0.0394(14) 0.0443(15) 0.0601(17) -0.0151(12) 0.0343(13) -0.0090(12)
C14 0.0368(12) 0.0380(13) 0.0616(14) -0.0206(15) 0.0302(11) -0.0061(13)
C15 0.0408(12) 0.0317(11) 0.0458(12) -0.0089(13) 0.0266(10) -0.0034(13)
C16 0.0353(12) 0.0327(12) 0.0319(11) -0.0045(9) 0.0224(10) -0.0009(10)
C17 0.0335(12) 0.0282(11) 0.0357(12) 0.0009(10) 0.0196(10) 0.0053(10)
C18 0.0288(11) 0.0333(12) 0.0308(11) 0.0005(9) 0.0171(9) 0.0009(9)
C19 0.0314(12) 0.0293(12) 0.0347(12) -0.0011(10) 0.0133(10) 0.0059(10)
C20 0.0284(12) 0.0368(13) 0.0379(13) -0.0060(10) 0.0139(10) 0.0009(10)

loop_
_atom_type_symbol
_atom_type_description
_atom_type_scat_dispersion_real
_atom_type_scat_dispersion_imag
_atom_type_scat_source
C C 0.0033 0.0016 'International Tables Vol C Tables 4.2.6.8 and 6.1.1.4'
Cl Cl 0.1484 0.1585 'International Tables Vol C Tables 4.2.6.8 and 6.1.1.4'
N N 0.0061 0.0033 'International Tables Vol C Tables 4.2.6.8 and 6.1.1.4'
O O 0.0106 0.0060 'International Tables Vol C Tables 4.2.6.8 and 6.1.1.4'
S S 0.1246 0.1234 'International Tables Vol C Tables 4.2.6.8 and 6.1.1.4'
Zn Zn 0.2839 1.4301 'International Tables Vol C Tables 4.2.6.8 and 6.1.1.4'
H H 0.0000 0.0000 'International Tables Vol C Tables 4.2.6.8 and 6.1.1.4'

loop_
_geom_angle_atom_site_label_1
_geom_angle_atom_site_label_2
_geom_angle_atom_site_label_3
_geom_angle
_geom_angle_site_symmetry_1
_geom_angle_site_symmetry_3
N1 Zn1 O2 121.71(8) . 4_545
N1 Zn1 N2 118.59(8) . .
O2 Zn1 N2 101.98(8) 4_545 .
N1 Zn1 N3 111.61(8) . 2_646
O2 Zn1 N3 96.41(7) 4_545 2_646
N2 Zn1 N3 102.97(8) . 2_646
O3 S1 O4 117.44(11) . .
O3 S1 N1 112.80(11) . .
O4 S1 N1 108.26(10) . .
O3 S1 C5 105.87(11) . .
O4 S1 C5 104.12(11) . .
N1 S1 C5 107.55(10) . .
C7 O2 Zn1 109.97(15) . 4
S1 N1 Zn1 126.00(12) . .
S1 N1 H1A 117.0 . .
Zn1 N1 H1A 117.0 . .
C8 N2 C12 117.0(2) . .
C8 N2 Zn1 119.67(16) . .
C12 N2 Zn1 122.39(16) . .
C19 N3 C18 116.45(19) . .
C19 N3 Zn1 122.37(15) . 2_666
C18 N3 Zn1 119.04(15) . 2_666
C2 C1 C6 117.9(2) . .
C2 C1 C7 124.5(2) . .
C6 C1 C7 117.6(2) . .
C1 C2 C3 120.8(2) . .
C1 C2 Cl1 123.05(18) . .
C3 C2 Cl1 116.1(2) . .
C4 C3 C2 120.0(2) . .
C4 C3 H3A 120.0 . .
C2 C3 H3A 120.0 . .
C3 C4 C5 120.8(2) . .
C3 C4 Cl2 117.10(17) . .
C5 C4 Cl2 122.10(19) . .
C6 C5 C4 118.0(2) . .
C6 C5 S1 119.41(17) . .
C4 C5 S1 122.60(17) . .
C5 C6 C1 122.4(2) . .
C5 C6 H6A 118.8 . .
C1 C6 H6A 118.8 . .
O1 C7 O2 123.9(2) . .
O1 C7 C1 121.2(2) . .
O2 C7 C1 114.9(2) . .
N2 C8 C9 123.5(2) . .
N2 C8 H8A 118.3 . .
C9 C8 H8A 118.3 . .
C8 C9 C10 119.7(2) . .
C8 C9 H9A 120.1 . .
C10 C9 H9A 120.1 . .
C9 C10 C11 117.2(2) . .
C9 C10 C13 121.5(2) . .
C11 C10 C13 121.3(2) . .
C12 C11 C10 119.9(2) . .
C12 C11 H11A 120.0 . .
C10 C11 H11A 120.0 . .
N2 C12 C11 122.7(2) . .
N2 C12 H12A 118.6 . .
C11 C12 H12A 118.6 . .
C10 C13 C14 113.2(2) . .
C10 C13 H13A 108.9 . .
C14 C13 H13A 108.9 . .
C10 C13 H13B 108.9 . .
C14 C13 H13B 108.9 . .
H13A C13 H13B 107.7 . .
C15 C14 C13 113.1(2) . .
C15 C14 H14A 109.0 . .
C13 C14 H14A 109.0 . .
C15 C14 H14B 109.0 . .
C13 C14 H14B 109.0 . .
H14A C14 H14B 107.8 . .
C16 C15 C14 115.7(2) . .
C16 C15 H15A 108.4 . .
C14 C15 H15A 108.4 . .
C16 C15 H15B 108.4 . .
C14 C15 H15B 108.4 . .
H15A C15 H15B 107.4 . .
C20 C16 C17 116.4(2) . .
C20 C16 C15 122.9(2) . .
C17 C16 C15 120.7(2) . .
C18 C17 C16 120.5(2) . .
C18 C17 H17A 119.8 . .
C16 C17 H17A 119.8 . .
N3 C18 C17 122.9(2) . .
N3 C18 H18A 118.5 . .
C17 C18 H18A 118.5 . .
N3 C19 C20 123.3(2) . .
N3 C19 H19A 118.4 . .
C20 C19 H19A 118.4 . .
C19 C20 C16 120.3(2) . .
C19 C20 H20A 119.9 . .
C16 C20 H20A 119.9 . .

loop_
_geom_bond_atom_site_label_1
_geom_bond_atom_site_label_2
_geom_bond_distance
_geom_bond_site_symmetry_2
Zn1 N1 1.9452(19) .
Zn1 O2 1.9601(16) 4_545
Zn1 N2 2.0662(19) .
Zn1 N3 2.0766(18) 2_646
S1 O3 1.4423(17) .
S1 O4 1.4476(18) .
S1 N1 1.556(2) .
S1 C5 1.798(2) .
Cl1 C2 1.729(3) .
Cl2 C4 1.733(2) .
O1 C7 1.223(3) .
O2 C7 1.268(3) .
O2 Zn1 1.9601(16) 4
N1 H1A 0.8600 .
N2 C8 1.335(3) .
N2 C12 1.342(3) .
N3 C19 1.346(3) .
N3 C18 1.350(3) .
N3 Zn1 2.0766(18) 2_666
C1 C2 1.389(3) .
C1 C6 1.397(3) .
C1 C7 1.509(3) .
C2 C3 1.390(3) .
C3 C4 1.381(4) .
C3 H3A 0.9300 .
C4 C5 1.398(3) .
C5 C6 1.386(3) .
C6 H6A 0.9300 .
C8 C9 1.376(4) .
C8 H8A 0.9300 .
C9 C10 1.379(3) .
C9 H9A 0.9300 .
C10 C11 1.385(4) .
C10 C13 1.513(3) .
C11 C12 1.380(4) .
C11 H11A 0.9300 .
C12 H12A 0.9300 .
C13 C14 1.523(4) .
C13 H13A 0.9700 .
C13 H13B 0.9700 .
C14 C15 1.519(3) .
C14 H14A 0.9700 .
C14 H14B 0.9700 .
C15 C16 1.510(4) .
C15 H15A 0.9700 .
C15 H15B 0.9700 .
C16 C20 1.386(3) .
C16 C17 1.388(3) .
C17 C18 1.373(3) .
C17 H17A 0.9300 .
C18 H18A 0.9300 .
C19 C20 1.373(3) .
C19 H19A 0.9300 .
C20 H20A 0.9300 .
